data_2220722
loop_
_publ_author_name
'Prabakaran, K.'
'Maiyalagan, T.'
'Hathwar, Venkatesha R.'
'Kazak, Canan'
'Khan, F. Nawaz'

_publ_section_title
;
 Methyl 1<i>H</i>-1,2,3-triazole-4-carboxylate
;
_journal_coeditor_code BT2847
_journal_issue 2
_journal_name_full 'Acta Crystallographica Section E'
_journal_page_first o300
_journal_paper_doi 10.1107/S1600536809000877
_journal_volume 65
_journal_year 2009
_chemical_formula_iupac 'C4 H5 N3 O2'
_chemical_formula_moiety 'C4 H5 N3 O2'
_chemical_formula_structural 'C4 H5 N3 O2'
_chemical_formula_sum 'C4 H5 N3 O2'
_chemical_formula_weight 127.11
_chemical_name_systematic
;
Methyl 1<i>H</i>-1,2,3-triazole-4-carboxylate
;
_space_group_IT_number 14
_symmetry_cell_setting monoclinic
_symmetry_space_group_name_Hall '-P 2yn'
_symmetry_space_group_name_H-M 'P 1 21/n 1'
_atom_sites_solution_hydrogens geom
_atom_sites_solution_primary direct
_atom_sites_solution_secondary difmap
_cell_angle_alpha 90
_cell_angle_beta 100.938(3)
_cell_angle_gamma 90
_cell_formula_units_Z 4
_cell_length_a 3.8823(7)
_cell_length_b 17.499(3)
_cell_length_c 8.8171(17)
_cell_measurement_reflns_used 1804
_cell_measurement_temperature 290(2)
_cell_measurement_theta_max 25.45
_cell_measurement_theta_min 2.35
_cell_volume 588.12(19)
_computing_cell_refinement 'SAINT (Bruker, 2004)'
_computing_data_collection 'SMART (Bruker, 2004)'
_computing_data_reduction 'SAINT (Bruker, 2004)'
_computing_molecular_graphics 'ORTEP-3 (Farrugia, 1999) and CAMERON (Watkin <i>et al.</i>,  1993)'
_computing_publication_material 'PLATON (Spek, 2003)'
_computing_structure_refinement 'SHELXL97 (Sheldrick, 2008)'
_computing_structure_solution 'SHELXS97 (Sheldrick, 2008)'
_diffrn_ambient_temperature 290(2)
_diffrn_measured_fraction_theta_full 0.997
_diffrn_measured_fraction_theta_max 0.997
_diffrn_measurement_device_type 'Bruker SMART CCD area-detector'
_diffrn_measurement_method '\f and \w'
_diffrn_radiation_monochromator graphite
_diffrn_radiation_source 'fine-focus sealed tube'
_diffrn_radiation_type MoK\a
_diffrn_radiation_wavelength 0.71073
_diffrn_reflns_av_R_equivalents 0.0160
_diffrn_reflns_av_sigmaI/netI 0.0140
_diffrn_reflns_limit_h_max 4
_diffrn_reflns_limit_h_min -4
_diffrn_reflns_limit_k_max 20
_diffrn_reflns_limit_k_min -21
_diffrn_reflns_limit_l_max 10
_diffrn_reflns_limit_l_min -10
_diffrn_reflns_number 4285
_diffrn_reflns_reduction_process
;
;
_diffrn_reflns_theta_full 25.49
_diffrn_reflns_theta_max 25.49
_diffrn_reflns_theta_min 2.33
_diffrn_standards_number 0
_exptl_absorpt_coefficient_mu 0.118
_exptl_absorpt_correction_T_max 0.9769
_exptl_absorpt_correction_T_min 0.9556
_exptl_absorpt_correction_type multi-scan
_exptl_absorpt_process_details '(SADABS; Bruker, 2004)'
_exptl_crystal_colour 'pale yellow'
_exptl_crystal_density_diffrn 1.436
_exptl_crystal_density_method 'Not Measured'
_exptl_crystal_description block
_exptl_crystal_F_000 264
_exptl_crystal_size_max 0.30
_exptl_crystal_size_mid 0.23
_exptl_crystal_size_min 0.20
_refine_diff_density_max 0.195
_refine_diff_density_min -0.122
_refine_ls_extinction_method none
_refine_ls_goodness_of_fit_ref 1.062
_refine_ls_hydrogen_treatment mixed
_refine_ls_matrix_type full
_refine_ls_number_parameters 91
_refine_ls_number_reflns 1098
_refine_ls_number_restraints 0
_refine_ls_restrained_S_all 1.062
_refine_ls_R_factor_all 0.0475
_refine_ls_R_factor_gt 0.0392
_refine_ls_shift/su_max 0.000
_refine_ls_shift/su_mean 0.000
_refine_ls_structure_factor_coef Fsqd
_refine_ls_weighting_details 'calc w=1/[\s^2^(Fo^2^)+(0.0657P)^2^+0.085P] where P=(Fo^2^+2Fc^2^)/3'
_refine_ls_weighting_scheme calc
_refine_ls_wR_factor_gt 0.1108
_refine_ls_wR_factor_ref 0.1160
_reflns_number_gt 917
_reflns_number_total 1098
_reflns_threshold_expression I>2\s(I)
_cod_data_source_file bt2847.cif
_cod_data_source_block I
_cod_depositor_comments
;
The following automatic conversions were performed:
'_symmetry_cell_setting' value 'Monoclinic' changed to 'monoclinic'
according to '/home/saulius/struct/CIF-dictionaries/cif_core.dic'
dictionary named 'cif_core.dic' version 2.4.1 from 2010-06-29.

Automatic conversion script
Id: cif_fix_enum 1527 2010-12-29 10:47:43Z saulius 

The following automatic conversions were performed:

'_symmetry_cell_setting' value 'Monoclinic' changed to 'monoclinic'
according to /home/saulius/struct/CIF-dictionaries/cif_core.dic
dictionary named 'cif_core.dic' version 2.4.1 from 2010-06-29.

Automatic conversion script
Id: cif_fix_values 1715 2011-07-08 13:25:40Z adriana 
;
_cod_original_sg_symbol_H-M 'P 21/n'
_cod_database_code 2220722
_cod_database_fobs_code 2220722

loop_
_symmetry_equiv_pos_site_id
_symmetry_equiv_pos_as_xyz
1 x,y,z
2 1/2-x,1/2+y,1/2-z
3 -x,-y,-z
4 1/2+x,1/2-y,1/2+z

loop_
_atom_site_type_symbol
_atom_site_label
_atom_site_fract_x
_atom_site_fract_y
_atom_site_fract_z
_atom_site_U_iso_or_equiv
_atom_site_adp_type
_atom_site_calc_flag
_atom_site_refinement_flags
_atom_site_occupancy
_atom_site_disorder_assembly
_atom_site_disorder_group
H H3N 0.668(5) 0.1865(11) 0.529(2) 0.069(6) Uiso d . 1 . .
H H1 0.630(5) 0.3213(10) 0.510(2) 0.067(5) Uiso d . 1 . .
O O1 0.2633(4) 0.39888(6) 0.89548(14) 0.0672(4) Uani d . 1 . .
O O2 0.4220(4) 0.44536(7) 0.68279(14) 0.0670(4) Uani d . 1 . .
C C3 0.3702(4) 0.38941(9) 0.77686(18) 0.0502(4) Uani d . 1 . .
N N3 0.5970(4) 0.21920(8) 0.59504(15) 0.0520(4) Uani d . 1 . .
C C2 0.4540(4) 0.31459(8) 0.71907(16) 0.0440(4) Uani d . 1 . .
N N2 0.5029(4) 0.19156(8) 0.72315(16) 0.0577(4) Uani d . 1 . .
C C1 0.5704(4) 0.29447(9) 0.58856(18) 0.0495(4) Uani d . 1 . .
N N1 0.4149(4) 0.25012(7) 0.79947(15) 0.0541(4) Uani d . 1 . .
C C4 0.3391(8) 0.52244(11) 0.7273(3) 0.0937(8) Uani d . 1 . .
H H4A 0.0894 0.5296 0.7056 0.141 Uiso calc R 1 . .
H H4B 0.4472 0.5590 0.6700 0.141 Uiso calc R 1 . .
H H4C 0.4261 0.5295 0.8358 0.141 Uiso calc R 1 . .

loop_
_atom_site_aniso_label
_atom_site_aniso_U_11
_atom_site_aniso_U_22
_atom_site_aniso_U_33
_atom_site_aniso_U_12
_atom_site_aniso_U_13
_atom_site_aniso_U_23
O1 0.0984(10) 0.0524(7) 0.0599(8) -0.0045(6) 0.0379(7) -0.0077(5)
O2 0.0959(10) 0.0450(7) 0.0671(8) 0.0012(6) 0.0330(7) 0.0062(5)
C3 0.0556(9) 0.0481(9) 0.0482(9) -0.0045(7) 0.0137(7) -0.0012(7)
N3 0.0643(9) 0.0499(8) 0.0443(8) 0.0026(6) 0.0167(6) -0.0038(6)
C2 0.0478(8) 0.0464(8) 0.0384(8) -0.0034(6) 0.0095(6) 0.0015(6)
N2 0.0754(10) 0.0480(8) 0.0532(8) 0.0009(6) 0.0213(7) 0.0017(6)
C1 0.0597(10) 0.0499(9) 0.0410(9) -0.0013(7) 0.0152(7) 0.0031(7)
N1 0.0702(9) 0.0480(8) 0.0478(8) -0.0016(6) 0.0207(7) 0.0011(5)
C4 0.134(2) 0.0464(11) 0.1117(18) 0.0019(11) 0.0499(16) 0.0029(11)

loop_
_atom_type_symbol
_atom_type_description
_atom_type_scat_dispersion_real
_atom_type_scat_dispersion_imag
_atom_type_scat_source
O O 0.0106 0.0060 'International Tables Vol C Tables 4.2.6.8 and 6.1.1.4'
N N 0.0061 0.0033 'International Tables Vol C Tables 4.2.6.8 and 6.1.1.4'
H H 0.0000 0.0000 'International Tables Vol C Tables 4.2.6.8 and 6.1.1.4'
C C 0.0033 0.0016 'International Tables Vol C Tables 4.2.6.8 and 6.1.1.4'

loop_
_geom_angle_atom_site_label_1
_geom_angle_atom_site_label_2
_geom_angle_atom_site_label_3
_geom_angle_site_symmetry_1
_geom_angle_site_symmetry_3
_geom_angle
_geom_angle_publ_flag
C3 O2 C4 . . 116.63(15) ?
O1 C3 O2 . . 124.02(15) ?
O1 C3 C2 . . 124.05(14) ?
O2 C3 C2 . . 111.92(13) ?
C1 N3 N2 . . 111.36(14) ?
C1 N3 H3N . . 129.6(12) ?
N2 N3 H3N . . 119.0(12) ?
N1 C2 C1 . . 108.37(14) ?
N1 C2 C3 . . 120.51(13) ?
C1 C2 C3 . . 131.12(14) ?
N1 N2 N3 . . 106.88(13) ?
N3 C1 C2 . . 104.91(14) ?
N3 C1 H1 . . 121.4(12) ?
C2 C1 H1 . . 133.7(12) ?
N2 N1 C2 . . 108.49(13) ?
O2 C4 H4A . . 109.5 ?
O2 C4 H4B . . 109.5 ?
H4A C4 H4B . . 109.5 ?
O2 C4 H4C . . 109.5 ?
H4A C4 H4C . . 109.5 ?
H4B C4 H4C . . 109.5 ?

loop_
_geom_bond_atom_site_label_1
_geom_bond_atom_site_label_2
_geom_bond_site_symmetry_2
_geom_bond_distance
_geom_bond_publ_flag
O1 C3 . 1.2075(19) ?
O2 C3 . 1.3231(19) ?
O2 C4 . 1.458(2) ?
C3 C2 . 1.464(2) ?
N3 C1 . 1.322(2) ?
N3 N2 . 1.3416(19) ?
N3 H3N . 0.90(2) ?
C2 N1 . 1.3561(19) ?
C2 C1 . 1.360(2) ?
N2 N1 . 1.3065(19) ?
C1 H1 . 0.906(19) ?
C4 H4A . 0.9600 ?
C4 H4B . 0.9600 ?
C4 H4C . 0.9600 ?

loop_
_geom_hbond_atom_site_label_D
_geom_hbond_atom_site_label_H
_geom_hbond_atom_site_label_A
_geom_hbond_site_symmetry_A
_geom_hbond_distance_DH
_geom_hbond_distance_HA
_geom_hbond_distance_DA
_geom_hbond_angle_DHA
_geom_hbond_publ_flag
N3 H3N O1 4_554 0.896(19) 1.980(19) 2.8659(19) 169.56(18) yes

loop_
_geom_torsion_atom_site_label_1
_geom_torsion_atom_site_label_2
_geom_torsion_atom_site_label_3
_geom_torsion_atom_site_label_4
_geom_torsion_site_symmetry_1
_geom_torsion_site_symmetry_2
_geom_torsion_site_symmetry_3
_geom_torsion_site_symmetry_4
_geom_torsion
_geom_torsion_publ_flag
C4 O2 C3 O1 . . . . -0.7(3) ?
C4 O2 C3 C2 . . . . 178.67(17) ?
O1 C3 C2 N1 . . . . -0.2(2) ?
O2 C3 C2 N1 . . . . -179.54(14) ?
O1 C3 C2 C1 . . . . 178.95(17) ?
O2 C3 C2 C1 . . . . -0.4(2) ?
C1 N3 N2 N1 . . . . 0.02(18) ?
N2 N3 C1 C2 . . . . 0.00(17) ?
N1 C2 C1 N3 . . . . -0.01(17) ?
C3 C2 C1 N3 . . . . -179.24(16) ?
N3 N2 N1 C2 . . . . -0.03(18) ?
C1 C2 N1 N2 . . . . 0.03(18) ?
C3 C2 N1 N2 . . . . 179.35(13) ?

loop_
_cod_related_entry_id
_cod_related_entry_database
_cod_related_entry_code
1 ChemSpider 4414130
